data_2226442
loop_
_publ_author_name
'Skibi\'nski, Maciej'
'Azov, Vladimir A.'
'Jones, Peter G.'

_publ_section_title
;
 2,3,6,7-Tetrakis(bromomethyl)naphthalene
;
_journal_coeditor_code FK2020
_journal_issue 7
_journal_name_full 'Acta Crystallographica Section E'
_journal_page_first o1846
_journal_page_last o1847
_journal_paper_doi 10.1107/S1600536810024311
_journal_volume 66
_journal_year 2010
_chemical_formula_iupac 'C14 H12 Br4'
_chemical_formula_moiety 'C14 H12 Br4'
_chemical_formula_sum 'C14 H12 Br4'
_chemical_formula_weight 499.88
_chemical_melting_point 503
_chemical_name_systematic
;
2,3,6,7-Tetrakis(bromomethyl)naphthalene
;
_space_group_IT_number 2
_symmetry_cell_setting triclinic
_symmetry_space_group_name_Hall '-P 1'
_symmetry_space_group_name_H-M 'P -1'
_atom_sites_solution_hydrogens geom
_atom_sites_solution_primary direct
_atom_sites_solution_secondary difmap
_audit_creation_method SHELXL-97
_cell_angle_alpha 84.744(3)
_cell_angle_beta 78.251(3)
_cell_angle_gamma 64.555(3)
_cell_formula_units_Z 1
_cell_length_a 6.6144(2)
_cell_length_b 7.1770(2)
_cell_length_c 8.7761(3)
_cell_measurement_reflns_used 9533
_cell_measurement_temperature 100(2)
_cell_measurement_theta_max 30.6887
_cell_measurement_theta_min 2.3632
_cell_volume 368.32(2)
_computing_cell_refinement
;
CrysAlis Pro (Oxford Diffraction, 2009)
;
_computing_data_collection
;
CrysAlis Pro (Oxford Diffraction, 2009)
;
_computing_data_reduction
;
CrysAlis Pro (Oxford Diffraction, 2009)
;
_computing_molecular_graphics 'XP (Siemens, 1994)'
_computing_publication_material 'SHELXL97 (Sheldrick, 2008)'
_computing_structure_refinement 'SHELXL97 (Sheldrick, 2008)'
_computing_structure_solution 'SHELXS97 (Sheldrick, 2008)'
_diffrn_ambient_temperature 100(2)
_diffrn_detector_area_resol_mean 16.1419
_diffrn_measured_fraction_theta_full 0.985
_diffrn_measured_fraction_theta_max 0.983
_diffrn_measurement_device_type 'Oxford Diffraction Xcalibur Eos'
_diffrn_measurement_method \w-scan
_diffrn_radiation_monochromator graphite
_diffrn_radiation_source 'Enhance (Mo) X-ray Source'
_diffrn_radiation_type MoK\a
_diffrn_radiation_wavelength 0.71073
_diffrn_reflns_av_R_equivalents 0.0305
_diffrn_reflns_av_sigmaI/netI 0.0274
_diffrn_reflns_limit_h_max 9
_diffrn_reflns_limit_h_min -9
_diffrn_reflns_limit_k_max 10
_diffrn_reflns_limit_k_min -10
_diffrn_reflns_limit_l_max 12
_diffrn_reflns_limit_l_min -11
_diffrn_reflns_number 17701
_diffrn_reflns_theta_full 30.00
_diffrn_reflns_theta_max 30.02
_diffrn_reflns_theta_min 2.37
_exptl_absorpt_coefficient_mu 10.906
_exptl_absorpt_correction_T_max 1.00000
_exptl_absorpt_correction_T_min 0.35628
_exptl_absorpt_correction_type multi-scan
_exptl_absorpt_process_details
;
(CrysAlisPro; Oxford Diffraction, 2009)
;
_exptl_crystal_colour colourless
_exptl_crystal_density_diffrn 2.254
_exptl_crystal_density_method 'not measured'
_exptl_crystal_description prism
_exptl_crystal_F_000 236
_exptl_crystal_size_max 0.20
_exptl_crystal_size_mid 0.06
_exptl_crystal_size_min 0.04
_refine_diff_density_max 0.499
_refine_diff_density_min -0.489
_refine_ls_extinction_method none
_refine_ls_goodness_of_fit_ref 0.923
_refine_ls_hydrogen_treatment constr
_refine_ls_matrix_type full
_refine_ls_number_parameters 82
_refine_ls_number_reflns 2122
_refine_ls_number_restraints 0
_refine_ls_restrained_S_all 0.923
_refine_ls_R_factor_all 0.0235
_refine_ls_R_factor_gt 0.0160
_refine_ls_shift/su_max 0.001
_refine_ls_shift/su_mean 0.000
_refine_ls_structure_factor_coef Fsqd
_refine_ls_weighting_details 'calc w=1/[\s^2^(Fo^2^)+(0.0181P)^2^] where P=(Fo^2^+2Fc^2^)/3'
_refine_ls_weighting_scheme calc
_refine_ls_wR_factor_gt 0.0339
_refine_ls_wR_factor_ref 0.0344
_reflns_number_gt 1716
_reflns_number_total 2122
_reflns_threshold_expression I>2sigma(I)
_cod_data_source_file fk2020.cif
_cod_data_source_block I
_cod_database_code 2226442
_cod_database_fobs_code 2226442

loop_
_symmetry_equiv_pos_as_xyz
'x, y, z'
'-x, -y, -z'

loop_
_atom_site_type_symbol
_atom_site_label
_atom_site_fract_x
_atom_site_fract_y
_atom_site_fract_z
_atom_site_U_iso_or_equiv
_atom_site_adp_type
_atom_site_calc_flag
_atom_site_refinement_flags
_atom_site_occupancy
_atom_site_disorder_assembly
_atom_site_disorder_group
Br Br1 0.64988(3) -0.00387(3) 0.24985(2) 0.01628(5) Uani d . 1 . .
Br Br2 0.23208(3) 0.72525(3) 0.44061(2) 0.01672(5) Uani d . 1 . .
C C1 -0.0170(3) 0.4100(3) 0.02483(19) 0.0108(3) Uani d . 1 . .
C C2 0.0922(3) 0.2877(3) 0.14549(19) 0.0122(3) Uani d . 1 . .
H H2 0.0699 0.1672 0.1791 0.015 Uiso calc R 1 . .
C C3 0.2297(3) 0.3393(3) 0.21518(19) 0.0111(3) Uani d . 1 . .
C C4 0.2621(3) 0.5223(3) 0.16547(19) 0.0110(3) Uani d . 1 . .
C C5 0.1575(3) 0.6419(3) 0.04994(19) 0.0112(3) Uani d . 1 . .
H H5 0.1791 0.7633 0.0185 0.013 Uiso calc R 1 . .
C C6 0.3431(3) 0.2029(3) 0.34014(19) 0.0136(3) Uani d . 1 . .
H H6A 0.2495 0.1316 0.3945 0.016 Uiso calc R 1 . .
H H6B 0.3563 0.2876 0.4173 0.016 Uiso calc R 1 . .
C C7 0.4062(3) 0.5854(3) 0.24055(18) 0.0135(3) Uani d . 1 . .
H H7A 0.4559 0.6799 0.1704 0.016 Uiso calc R 1 . .
H H7B 0.5437 0.4620 0.2592 0.016 Uiso calc R 1 . .

loop_
_atom_site_aniso_label
_atom_site_aniso_U_11
_atom_site_aniso_U_22
_atom_site_aniso_U_33
_atom_site_aniso_U_12
_atom_site_aniso_U_13
_atom_site_aniso_U_23
Br1 0.01360(10) 0.01494(10) 0.01724(10) -0.00349(8) -0.00312(7) 0.00232(7)
Br2 0.01615(10) 0.01865(11) 0.01468(9) -0.00544(8) -0.00321(7) -0.00581(7)
C1 0.0099(8) 0.0112(9) 0.0093(8) -0.0031(7) 0.0001(6) -0.0012(6)
C2 0.0130(8) 0.0120(9) 0.0105(8) -0.0053(7) 0.0000(7) -0.0003(6)
C3 0.0085(8) 0.0127(9) 0.0087(8) -0.0016(7) -0.0006(6) -0.0008(6)
C4 0.0092(8) 0.0139(9) 0.0097(8) -0.0050(7) 0.0011(6) -0.0040(6)
C5 0.0111(8) 0.0104(8) 0.0120(8) -0.0055(7) 0.0012(6) -0.0020(6)
C6 0.0111(8) 0.0156(9) 0.0115(8) -0.0033(7) -0.0017(7) 0.0003(7)
C7 0.0128(8) 0.0177(9) 0.0101(8) -0.0064(7) -0.0017(7) -0.0023(7)

loop_
_atom_type_symbol
_atom_type_description
_atom_type_scat_dispersion_real
_atom_type_scat_dispersion_imag
_atom_type_scat_source
C C 0.0033 0.0016 'International Tables Vol C Tables 4.2.6.8 and 6.1.1.4'
H H 0.0000 0.0000 'International Tables Vol C Tables 4.2.6.8 and 6.1.1.4'
Br Br -0.2901 2.4595 'International Tables Vol C Tables 4.2.6.8 and 6.1.1.4'

loop_
_geom_angle_atom_site_label_1
_geom_angle_atom_site_label_2
_geom_angle_atom_site_label_3
_geom_angle_site_symmetry_1
_geom_angle_site_symmetry_3
_geom_angle
_geom_angle_publ_flag
C2 C1 C1 . 2_565 118.85(18) ?
C2 C1 C5 . 2_565 122.57(15) ?
C1 C1 C5 2_565 2_565 118.58(19) ?
C3 C2 C1 . . 121.68(15) ?
C2 C3 C4 . . 119.29(15) ?
C2 C3 C6 . . 119.30(15) ?
C4 C3 C6 . . 121.41(15) ?
C5 C4 C3 . . 119.70(15) ?
C5 C4 C7 . . 119.52(15) ?
C3 C4 C7 . . 120.77(15) ?
C4 C5 C1 . 2_565 121.90(15) ?
C3 C6 Br1 . . 110.35(11) ?
C4 C7 Br2 . . 110.18(11) ?
C3 C2 H2 . . 119.2 ?
C1 C2 H2 . . 119.2 ?
C4 C5 H5 . . 119.0 ?
C1 C5 H5 2_565 . 119.0 ?
C3 C6 H6A . . 109.6 ?
Br1 C6 H6A . . 109.6 ?
C3 C6 H6B . . 109.6 ?
Br1 C6 H6B . . 109.6 ?
H6A C6 H6B . . 108.1 ?
C4 C7 H7A . . 109.6 ?
Br2 C7 H7A . . 109.6 ?
C4 C7 H7B . . 109.6 ?
Br2 C7 H7B . . 109.6 ?
H7A C7 H7B . . 108.1 ?

loop_
_geom_bond_atom_site_label_1
_geom_bond_atom_site_label_2
_geom_bond_site_symmetry_2
_geom_bond_distance
_geom_bond_publ_flag
Br1 C6 . 1.9801(16) ?
Br2 C7 . 1.9806(16) ?
C1 C2 . 1.418(2) ?
C1 C1 2_565 1.420(3) ?
C1 C5 2_565 1.422(2) ?
C2 C3 . 1.377(2) ?
C3 C4 . 1.436(2) ?
C3 C6 . 1.494(2) ?
C4 C5 . 1.363(2) ?
C4 C7 . 1.493(2) ?
C5 C1 2_565 1.422(2) ?
C2 H2 . 0.9500 ?
C5 H5 . 0.9500 ?
C6 H6A . 0.9900 ?
C6 H6B . 0.9900 ?
C7 H7A . 0.9900 ?
C7 H7B . 0.9900 ?

loop_
_geom_hbond_atom_site_label_D
_geom_hbond_atom_site_label_H
_geom_hbond_atom_site_label_A
_geom_hbond_site_symmetry_A
_geom_hbond_distance_DH
_geom_hbond_distance_HA
_geom_hbond_distance_DA
_geom_hbond_angle_DHA
C6 H6A Br2 1_545 0.99 2.96 3.7967(17) 143.4
C6 H6A Br2 2_566 0.99 2.98 3.7359(16) 134.0
C5 H5 Br1 2_665 0.95 3.11 3.9399(16) 147.2

loop_
_geom_torsion_atom_site_label_1
_geom_torsion_atom_site_label_2
_geom_torsion_atom_site_label_3
_geom_torsion_atom_site_label_4
_geom_torsion_site_symmetry_1
_geom_torsion_site_symmetry_2
_geom_torsion_site_symmetry_3
_geom_torsion_site_symmetry_4
_geom_torsion
_geom_torsion_publ_flag
C1 C1 C2 C3 2_565 . . . 0.0(3) ?
C5 C1 C2 C3 2_565 . . . 179.24(16) ?
C1 C2 C3 C4 . . . . 0.5(2) ?
C1 C2 C3 C6 . . . . -179.09(15) ?
C2 C3 C4 C5 . . . . -0.2(2) ?
C6 C3 C4 C5 . . . . 179.34(15) ?
C2 C3 C4 C7 . . . . 178.76(15) ?
C6 C3 C4 C7 . . . . -1.7(2) ?
C3 C4 C5 C1 . . . 2_565 -0.5(2) ?
C7 C4 C5 C1 . . . 2_565 -179.53(15) ?
C2 C3 C6 Br1 . . . . 92.22(16) ?
C4 C3 C6 Br1 . . . . -87.36(16) ?
C5 C4 C7 Br2 . . . . 99.15(16) ?
C3 C4 C7 Br2 . . . . -79.86(17) ?
